data_4082938
loop_
_publ_author_name
'Barth, Beatrix E. K.'
'Tkachenko, Boryslav A.'
'Eu\&sner, Jens P.'
'Schreiner, Peter R.'
'Dehnen, Stefanie'

_publ_section_title
;
 Diamondoid Hydrazones and Hydrazides: Sterically Demanding Ligands for
 Sn/S Cluster Design
;
_journal_issue 7
_journal_name_full Organometallics
_journal_page_first 1678
_journal_paper_doi 10.1021/om500014z
_journal_volume 33
_journal_year 2014
_chemical_formula_moiety 'C12 H20 N4 O2'
_chemical_formula_sum 'C12 H20 N4 O2'
_chemical_formula_weight 252.32
_chemical_name_systematic
; 
 ? 
;
_space_group_IT_number 7
_symmetry_cell_setting monoclinic
_symmetry_space_group_name_Hall 'P -2yac'
_symmetry_space_group_name_H-M 'P 1 n 1'
_atom_sites_solution_hydrogens geom
_atom_sites_solution_primary direct
_atom_sites_solution_secondary difmap
_audit_creation_method SHELXL-97
_cell_angle_alpha 90.00
_cell_angle_beta 91.647(9)
_cell_angle_gamma 90.00
_cell_formula_units_Z 4
_cell_length_a 6.3244(7)
_cell_length_b 12.4968(9)
_cell_length_c 15.4926(17)
_cell_measurement_temperature 100(2)
_cell_volume 1223.9(2)
_computing_structure_refinement 'SHELXL-97 (Sheldrick, 1997)'
_computing_structure_solution 'SHELXS-97 (Sheldrick, 1990)'
_diffrn_ambient_temperature 100(2)
_diffrn_measured_fraction_theta_full 0.999
_diffrn_measured_fraction_theta_max 0.985
_diffrn_radiation_monochromator graphite
_diffrn_radiation_source 'fine-focus sealed tube'
_diffrn_radiation_type MoK\a
_diffrn_radiation_wavelength 0.71073
_diffrn_reflns_av_R_equivalents 0.0000
_diffrn_reflns_av_sigmaI/netI 0.1289
_diffrn_reflns_limit_h_max 8
_diffrn_reflns_limit_h_min -8
_diffrn_reflns_limit_k_max 15
_diffrn_reflns_limit_k_min -15
_diffrn_reflns_limit_l_max 19
_diffrn_reflns_limit_l_min -19
_diffrn_reflns_number 11591
_diffrn_reflns_theta_full 25.00
_diffrn_reflns_theta_max 27.16
_diffrn_reflns_theta_min 1.63
_exptl_absorpt_coefficient_mu 0.096
_exptl_crystal_density_diffrn 1.369
_exptl_crystal_density_method 'not measured'
_exptl_crystal_F_000 544
_refine_diff_density_max 0.281
_refine_diff_density_min -0.222
_refine_diff_density_rms 0.049
_refine_ls_extinction_method none
_refine_ls_goodness_of_fit_ref 0.820
_refine_ls_hydrogen_treatment mixed
_refine_ls_matrix_type full
_refine_ls_number_parameters 359
_refine_ls_number_reflns 11591
_refine_ls_number_restraints 15
_refine_ls_restrained_S_all 0.820
_refine_ls_R_factor_all 0.0928
_refine_ls_R_factor_gt 0.0621
_refine_ls_shift/su_max 0.000
_refine_ls_shift/su_mean 0.000
_refine_ls_structure_factor_coef Fsqd
_refine_ls_weighting_details 'calc w=1/[\s^2^(Fo^2^)+(0.0679P)^2^+0.0000P] where P=(Fo^2^+2Fc^2^)/3'
_refine_ls_weighting_scheme calc
_refine_ls_wR_factor_gt 0.1320
_refine_ls_wR_factor_ref 0.1413
_reflns_number_gt 6714
_reflns_number_total 11591
_reflns_threshold_expression >2sigma(I)
_cod_data_source_file om500014z_si_002.cif
_cod_data_source_block compund_iii
_cod_depositor_comments 'Adding full bibliography for 4082938.cif.'
_cod_original_sg_symbol_H-M 'P n'
_cod_database_code 4082938

loop_
_symmetry_equiv_pos_as_xyz
'x, y, z'
'x+1/2, -y, z+1/2'

loop_
_atom_site_label
_atom_site_type_symbol
_atom_site_fract_x
_atom_site_fract_y
_atom_site_fract_z
_atom_site_U_iso_or_equiv
_atom_site_adp_type
_atom_site_occupancy
_atom_site_symmetry_multiplicity
_atom_site_calc_flag
_atom_site_refinement_flags
C1 C 0.4312(5) 0.1751(3) 0.3397(2) 0.0190(8) Uani 1 1 d .
C2 C 0.4096(5) 0.0862(3) 0.4065(3) 0.0213(9) Uani 1 1 d .
C3 C 0.4624(5) 0.1328(3) 0.4976(3) 0.0198(8) Uani 1 1 d .
H3A H 0.6059 0.1645 0.4987 0.024 Uiso 1 1 calc R
H3B H 0.3601 0.1899 0.5111 0.024 Uiso 1 1 calc R
C4 C 0.4518(5) 0.0431(3) 0.5658(2) 0.0180(8) Uani 1 1 d .
C5 C 0.4999(5) 0.0878(3) 0.6565(3) 0.0228(9) Uani 1 1 d .
C6 C 0.5709(5) -0.0024(3) 0.3866(3) 0.0218(9) Uani 1 1 d .
H6A H 0.5378 -0.0336 0.3291 0.026 Uiso 1 1 calc R
H6B H 0.7151 0.0284 0.3858 0.026 Uiso 1 1 calc R
C7 C 0.5622(5) -0.0896(3) 0.4555(3) 0.0237(9) Uani 1 1 d .
H7 H 0.6676 -0.1465 0.4424 0.028 Uiso 1 1 calc R
C8 C 0.6157(5) -0.0424(3) 0.5440(3) 0.0237(9) Uani 1 1 d .
H8A H 0.7586 -0.0100 0.5441 0.028 Uiso 1 1 calc R
H8B H 0.6157 -0.0996 0.5882 0.028 Uiso 1 1 calc R
C9 C 0.1877(5) 0.0377(3) 0.4069(2) 0.0211(8) Uani 1 1 d .
H9A H 0.0836 0.0937 0.4212 0.025 Uiso 1 1 calc R
H9B H 0.1497 0.0091 0.3489 0.025 Uiso 1 1 calc R
C10 C 0.3411(5) -0.1381(3) 0.4525(3) 0.0239(9) Uani 1 1 d .
H10A H 0.3092 -0.1678 0.3944 0.029 Uiso 1 1 calc R
H10B H 0.3332 -0.1971 0.4950 0.029 Uiso 1 1 calc R
C11 C 0.1808(5) -0.0520(3) 0.4734(3) 0.0210(8) Uani 1 1 d .
H11 H 0.0361 -0.0843 0.4718 0.025 Uiso 1 1 calc R
C12 C 0.2277(5) -0.0070(3) 0.5639(2) 0.0201(8) Uani 1 1 d .
H12A H 0.2207 -0.0650 0.6073 0.024 Uiso 1 1 calc R
H12B H 0.1214 0.0480 0.5780 0.024 Uiso 1 1 calc R
C13 C 1.0112(6) 0.4087(3) 0.2837(3) 0.0211(8) Uani 1 1 d .
C14 C 0.9788(5) 0.4552(3) 0.3729(3) 0.0199(8) Uani 1 1 d .
C15 C 0.9664(5) 0.3686(3) 0.4428(3) 0.0173(8) Uani 1 1 d .
H15A H 0.8514 0.3178 0.4272 0.021 Uiso 1 1 calc R
H15B H 1.1010 0.3281 0.4457 0.021 Uiso 1 1 calc R
C16 C 0.9252(6) 0.4175(3) 0.5315(2) 0.0205(8) Uani 1 1 d .
C17 C 0.9276(5) 0.3294(3) 0.5995(2) 0.0204(8) Uani 1 1 d .
C18 C 1.1583(5) 0.5328(3) 0.3978(3) 0.0220(9) Uani 1 1 d .
H18A H 1.1676 0.5894 0.3534 0.026 Uiso 1 1 calc R
H18B H 1.2945 0.4937 0.4003 0.026 Uiso 1 1 calc R
C19 C 1.1181(5) 0.5839(3) 0.4861(2) 0.0218(9) Uani 1 1 d .
H19 H 1.2363 0.6342 0.5016 0.026 Uiso 1 1 calc R
C20 C 1.1054(5) 0.4956(3) 0.5561(3) 0.0221(9) Uani 1 1 d .
H20A H 1.2413 0.4564 0.5605 0.026 Uiso 1 1 calc R
H20B H 1.0788 0.5285 0.6129 0.026 Uiso 1 1 calc R
C21 C 0.7671(5) 0.5186(3) 0.3686(3) 0.0218(9) Uani 1 1 d .
H21A H 0.7740 0.5752 0.3240 0.026 Uiso 1 1 calc R
H21B H 0.6490 0.4699 0.3526 0.026 Uiso 1 1 calc R
C22 C 0.7279(5) 0.5698(3) 0.4576(2) 0.0228(8) Uani 1 1 d .
H22 H 0.5918 0.6106 0.4549 0.027 Uiso 1 1 calc R
C23 C 0.7135(5) 0.4802(3) 0.5248(3) 0.0251(9) Uani 1 1 d .
H23A H 0.5972 0.4307 0.5080 0.030 Uiso 1 1 calc R
H23B H 0.6818 0.5113 0.5817 0.030 Uiso 1 1 calc R
C24 C 0.9091(6) 0.6458(3) 0.4812(3) 0.0250(9) Uani 1 1 d .
H24A H 0.8833 0.6799 0.5376 0.030 Uiso 1 1 calc R
H24B H 0.9171 0.7030 0.4371 0.030 Uiso 1 1 calc R
N1 N 0.3591(5) 0.1532(3) 0.2585(2) 0.0251(8) Uani 1 1 d D
H1N1 H 0.3270 0.0866 0.2542 0.038 Uiso 1 1 d RD
N2 N 0.3802(5) 0.2264(3) 0.1899(2) 0.0258(8) Uani 1 1 d D
H1N2 H 0.325(6) 0.289(2) 0.203(3) 0.039 Uiso 1 1 d D
H2N2 H 0.518(3) 0.236(4) 0.184(3) 0.039 Uiso 1 1 d D
N3 N 0.3698(5) 0.1631(3) 0.6839(2) 0.0274(8) Uani 1 1 d D
H1N3 H 0.273(5) 0.192(4) 0.651(2) 0.041 Uiso 1 1 d D
N4 N 0.3812(5) 0.2059(3) 0.7689(3) 0.0284(9) Uani 1 1 d D
H1N4 H 0.494(5) 0.245(3) 0.781(3) 0.043 Uiso 1 1 d D
H2N4 H 0.404(6) 0.150(3) 0.801(3) 0.043 Uiso 1 1 d D
N5 N 0.8845(5) 0.3294(3) 0.2592(2) 0.0244(8) Uani 1 1 d D
H1N5 H 0.769(4) 0.315(4) 0.285(3) 0.037 Uiso 1 1 d D
N6 N 0.8804(5) 0.2860(3) 0.1748(2) 0.0290(9) Uani 1 1 d D
H1N6 H 0.886(7) 0.338(3) 0.138(3) 0.044 Uiso 1 1 d D
H2N6 H 0.999(4) 0.249(3) 0.181(3) 0.044 Uiso 1 1 d D
N7 N 0.8560(5) 0.3533(3) 0.6771(2) 0.0237(8) Uani 1 1 d D
H1N7 H 0.782(5) 0.4083(19) 0.690(3) 0.036 Uiso 1 1 d D
N8 N 0.8644(5) 0.2781(3) 0.7459(3) 0.0284(9) Uani 1 1 d D
H1N8 H 0.854(6) 0.215(2) 0.718(3) 0.043 Uiso 1 1 d D
H2N8 H 0.987(4) 0.290(3) 0.775(3) 0.043 Uiso 1 1 d D
O1 O 0.5182(4) 0.2619(2) 0.35637(19) 0.0265(7) Uani 1 1 d .
O2 O 0.6514(3) 0.0551(2) 0.70233(19) 0.0261(7) Uani 1 1 d .
O3 O 1.1510(4) 0.4425(2) 0.2357(2) 0.0277(7) Uani 1 1 d .
O4 O 1.0092(3) 0.2411(2) 0.5853(2) 0.0234(6) Uani 1 1 d .

loop_
_atom_site_aniso_label
_atom_site_aniso_U_11
_atom_site_aniso_U_22
_atom_site_aniso_U_33
_atom_site_aniso_U_23
_atom_site_aniso_U_13
_atom_site_aniso_U_12
C1 0.0205(18) 0.017(2) 0.019(2) 0.0015(17) 0.0028(14) -0.0002(15)
C2 0.0212(18) 0.022(2) 0.021(2) -0.0042(18) -0.0006(15) 0.0009(15)
C3 0.0220(19) 0.021(2) 0.016(2) -0.0008(16) 0.0022(14) 0.0019(15)
C4 0.0239(19) 0.0158(19) 0.014(2) -0.0023(16) 0.0000(14) 0.0012(14)
C5 0.0238(19) 0.019(2) 0.026(3) -0.0003(19) 0.0006(15) -0.0016(15)
C6 0.0231(18) 0.023(2) 0.019(2) -0.0043(17) -0.0007(14) -0.0074(15)
C7 0.025(2) 0.017(2) 0.030(2) -0.0014(18) 0.0027(16) 0.0110(15)
C8 0.0272(17) 0.024(2) 0.020(2) 0.0019(18) -0.0028(15) 0.0000(16)
C9 0.0222(18) 0.025(2) 0.016(2) -0.0051(17) -0.0052(14) 0.0029(16)
C10 0.030(2) 0.016(2) 0.026(3) -0.0040(18) 0.0028(16) 0.0012(16)
C11 0.0186(17) 0.0137(19) 0.031(2) -0.0050(16) 0.0036(14) -0.0042(14)
C12 0.0268(19) 0.0196(19) 0.014(2) 0.0001(16) 0.0031(14) 0.0009(15)
C13 0.034(2) 0.0149(19) 0.015(2) 0.0029(18) 0.0039(15) -0.0001(15)
C14 0.0202(17) 0.019(2) 0.020(2) -0.0031(17) -0.0021(14) -0.0011(15)
C15 0.0132(16) 0.019(2) 0.020(2) -0.0013(16) 0.0050(13) 0.0002(14)
C16 0.030(2) 0.020(2) 0.012(2) 0.0026(16) 0.0000(14) -0.0004(16)
C17 0.0196(17) 0.021(2) 0.021(2) -0.0042(17) -0.0008(15) -0.0029(15)
C18 0.0230(18) 0.016(2) 0.027(2) -0.0015(17) 0.0021(15) -0.0007(14)
C19 0.0251(18) 0.026(2) 0.0147(19) -0.0027(17) 0.0042(14) -0.0072(15)
C20 0.0231(18) 0.025(2) 0.018(2) 0.0001(18) 0.0035(15) 0.0017(15)
C21 0.0211(18) 0.023(2) 0.021(2) 0.0019(17) -0.0017(14) -0.0004(15)
C22 0.0248(19) 0.023(2) 0.020(2) 0.0021(18) -0.0005(14) 0.0054(16)
C23 0.0193(17) 0.033(2) 0.023(2) -0.0008(18) 0.0027(15) 0.0040(16)
C24 0.042(2) 0.019(2) 0.014(2) 0.0008(17) 0.0044(16) 0.0006(18)
N1 0.0341(18) 0.0213(19) 0.020(2) 0.0049(16) -0.0034(14) 0.0018(14)
N2 0.035(2) 0.026(2) 0.017(2) 0.0065(18) 0.0020(14) 0.0009(15)
N3 0.037(2) 0.025(2) 0.019(2) -0.0081(17) -0.0036(14) 0.0063(15)
N4 0.0329(19) 0.029(2) 0.023(2) -0.0009(18) -0.0010(15) -0.0019(15)
N5 0.0315(19) 0.028(2) 0.014(2) -0.0043(16) 0.0034(13) -0.0023(15)
N6 0.042(2) 0.031(2) 0.014(2) -0.0054(17) -0.0021(14) 0.0033(16)
N7 0.0361(19) 0.0160(18) 0.019(2) 0.0035(16) 0.0050(14) 0.0009(14)
N8 0.041(2) 0.0186(19) 0.025(2) 0.0006(17) 0.0021(15) -0.0022(14)
O1 0.0360(16) 0.0224(16) 0.0209(18) 0.0002(13) -0.0005(11) -0.0066(12)
O2 0.0260(13) 0.0302(17) 0.0220(17) -0.0009(14) -0.0038(11) 0.0052(12)
O3 0.0351(13) 0.0272(16) 0.0215(17) -0.0004(15) 0.0102(11) -0.0047(12)
O4 0.0221(14) 0.0234(16) 0.0247(19) -0.0008(13) 0.0016(10) 0.0048(11)

loop_
_atom_type_symbol
_atom_type_description
_atom_type_scat_dispersion_real
_atom_type_scat_dispersion_imag
_atom_type_scat_source
C C 0.0033 0.0016 'International Tables Vol C Tables 4.2.6.8 and 6.1.1.4'
H H 0.0000 0.0000 'International Tables Vol C Tables 4.2.6.8 and 6.1.1.4'
N N 0.0061 0.0033 'International Tables Vol C Tables 4.2.6.8 and 6.1.1.4'
O O 0.0106 0.0060 'International Tables Vol C Tables 4.2.6.8 and 6.1.1.4'

loop_
_geom_angle_atom_site_label_1
_geom_angle_atom_site_label_2
_geom_angle_atom_site_label_3
_geom_angle
O1 C1 N1 120.4(3)
O1 C1 C2 122.8(4)
N1 C1 C2 116.7(3)
C1 C2 C9 113.0(3)
C1 C2 C6 108.4(3)
C9 C2 C6 109.2(3)
C1 C2 C3 108.8(3)
C9 C2 C3 108.5(3)
C6 C2 C3 108.9(3)
C4 C3 C2 109.7(3)
C4 C3 H3A 109.7
C2 C3 H3A 109.7
C4 C3 H3B 109.7
C2 C3 H3B 109.7
H3A C3 H3B 108.2
C8 C4 C5 109.7(3)
C8 C4 C3 108.2(3)
C5 C4 C3 110.6(3)
C8 C4 C12 109.8(3)
C5 C4 C12 108.7(3)
C3 C4 C12 109.8(3)
O2 C5 N3 121.7(4)
O2 C5 C4 122.1(3)
N3 C5 C4 116.2(3)
C7 C6 C2 109.6(3)
C7 C6 H6A 109.7
C2 C6 H6A 109.7
C7 C6 H6B 109.7
C2 C6 H6B 109.7
H6A C6 H6B 108.2
C8 C7 C10 111.2(3)
C8 C7 C6 109.9(3)
C10 C7 C6 108.3(3)
C8 C7 H7 109.1
C10 C7 H7 109.1
C6 C7 H7 109.1
C7 C8 C4 109.5(3)
C7 C8 H8A 109.8
C4 C8 H8A 109.8
C7 C8 H8B 109.8
C4 C8 H8B 109.8
H8A C8 H8B 108.2
C11 C9 C2 109.8(3)
C11 C9 H9A 109.7
C2 C9 H9A 109.7
C11 C9 H9B 109.7
C2 C9 H9B 109.7
H9A C9 H9B 108.2
C11 C10 C7 109.2(3)
C11 C10 H10A 109.8
C7 C10 H10A 109.8
C11 C10 H10B 109.8
C7 C10 H10B 109.8
H10A C10 H10B 108.3
C10 C11 C9 110.2(3)
C10 C11 C12 110.0(3)
C9 C11 C12 109.9(3)
C10 C11 H11 108.9
C9 C11 H11 108.9
C12 C11 H11 108.9
C11 C12 C4 108.6(3)
C11 C12 H12A 110.0
C4 C12 H12A 110.0
C11 C12 H12B 110.0
C4 C12 H12B 110.0
H12A C12 H12B 108.4
O3 C13 N5 121.2(4)
O3 C13 C14 122.0(3)
N5 C13 C14 116.8(3)
C13 C14 C18 110.6(3)
C13 C14 C15 112.6(3)
C18 C14 C15 108.7(3)
C13 C14 C21 107.1(3)
C18 C14 C21 108.5(3)
C15 C14 C21 109.2(3)
C16 C15 C14 111.4(3)
C16 C15 H15A 109.3
C14 C15 H15A 109.3
C16 C15 H15B 109.3
C14 C15 H15B 109.3
H15A C15 H15B 108.0
C17 C16 C15 109.5(3)
C17 C16 C20 107.1(3)
C15 C16 C20 109.3(3)
C17 C16 C23 113.7(3)
C15 C16 C23 108.1(3)
C20 C16 C23 109.1(3)
O4 C17 N7 120.9(4)
O4 C17 C16 121.1(3)
N7 C17 C16 117.8(3)
C14 C18 C19 110.3(3)
C14 C18 H18A 109.6
C19 C18 H18A 109.6
C14 C18 H18B 109.6
C19 C18 H18B 109.6
H18A C18 H18B 108.1
C24 C19 C18 109.3(3)
C24 C19 C20 109.4(3)
C18 C19 C20 109.8(3)
C24 C19 H19 109.4
C18 C19 H19 109.4
C20 C19 H19 109.4
C16 C20 C19 109.3(3)
C16 C20 H20A 109.8
C19 C20 H20A 109.8
C16 C20 H20B 109.8
C19 C20 H20B 109.8
H20A C20 H20B 108.3
C22 C21 C14 109.4(3)
C22 C21 H21A 109.8
C14 C21 H21A 109.8
C22 C21 H21B 109.8
C14 C21 H21B 109.8
H21A C21 H21B 108.2
C24 C22 C23 110.6(3)
C24 C22 C21 109.4(3)
C23 C22 C21 108.5(3)
C24 C22 H22 109.4
C23 C22 H22 109.4
C21 C22 H22 109.4
C22 C23 C16 110.2(3)
C22 C23 H23A 109.6
C16 C23 H23A 109.6
C22 C23 H23B 109.6
C16 C23 H23B 109.6
H23A C23 H23B 108.1
C22 C24 C19 109.8(3)
C22 C24 H24A 109.7
C19 C24 H24A 109.7
C22 C24 H24B 109.7
C19 C24 H24B 109.7
H24A C24 H24B 108.2
C1 N1 N2 122.2(3)
C1 N1 H1N1 109.9
N2 N1 H1N1 126.6
N1 N2 H1N2 111(3)
N1 N2 H2N2 106(3)
H1N2 N2 H2N2 108(4)
C5 N3 N4 123.2(4)
C5 N3 H1N3 123(3)
N4 N3 H1N3 114(3)
N3 N4 H1N4 115(3)
N3 N4 H2N4 104(4)
H1N4 N4 H2N4 101(4)
C13 N5 N6 123.2(3)
C13 N5 H1N5 122(3)
N6 N5 H1N5 111(3)
N5 N6 H1N6 109(4)
N5 N6 H2N6 96(3)
H1N6 N6 H2N6 114(4)
C17 N7 N8 121.6(3)
C17 N7 H1N7 127(3)
N8 N7 H1N7 111(3)
N7 N8 H1N8 103(3)
N7 N8 H2N8 107(3)
H1N8 N8 H2N8 116(3)

loop_
_geom_bond_atom_site_label_1
_geom_bond_atom_site_label_2
_geom_bond_distance
C1 O1 1.240(5)
C1 N1 1.353(5)
C1 C2 1.527(5)
C2 C9 1.529(5)
C2 C6 1.542(5)
C2 C3 1.555(5)
C3 C4 1.543(6)
C3 H3A 0.9900
C3 H3B 0.9900
C4 C8 1.532(5)
C4 C5 1.535(6)
C4 C12 1.549(5)
C5 O2 1.245(5)
C5 N3 1.328(5)
C6 C7 1.527(5)
C6 H6A 0.9900
C6 H6B 0.9900
C7 C8 1.522(6)
C7 C10 1.524(5)
C7 H7 1.0000
C8 H8A 0.9900
C8 H8B 0.9900
C9 C11 1.524(6)
C9 H9A 0.9900
C9 H9B 0.9900
C10 C11 1.519(5)
C10 H10A 0.9900
C10 H10B 0.9900
C11 C12 1.532(5)
C11 H11 1.0000
C12 H12A 0.9900
C12 H12B 0.9900
C13 O3 1.245(5)
C13 N5 1.323(5)
C13 C14 1.518(6)
C14 C18 1.534(5)
C14 C15 1.535(6)
C14 C21 1.556(5)
C15 C16 1.533(5)
C15 H15A 0.9900
C15 H15B 0.9900
C16 C17 1.524(5)
C16 C20 1.540(5)
C16 C23 1.552(5)
C17 O4 1.241(5)
C17 N7 1.330(5)
C18 C19 1.538(6)
C18 H18A 0.9900
C18 H18B 0.9900
C19 C24 1.531(5)
C19 C20 1.551(6)
C19 H19 1.0000
C20 H20A 0.9900
C20 H20B 0.9900
C21 C22 1.547(6)
C21 H21A 0.9900
C21 H21B 0.9900
C22 C24 1.525(5)
C22 C23 1.533(6)
C22 H22 1.0000
C23 H23A 0.9900
C23 H23B 0.9900
C24 H24A 0.9900
C24 H24B 0.9900
N1 N2 1.411(5)
N1 H1N1 0.8597
N2 H1N2 0.880(18)
N2 H2N2 0.889(18)
N3 N4 1.422(5)
N3 H1N3 0.860(3)
N4 H1N4 0.882(19)
N4 H2N4 0.865(19)
N5 N6 1.415(5)
N5 H1N5 0.860(3)
N6 H1N6 0.865(19)
N6 H2N6 0.883(19)
N7 N8 1.421(5)
N7 H1N7 0.861(3)
N8 H1N8 0.903(18)
N8 H2N8 0.901(17)

loop_
_geom_hbond_atom_site_label_D
_geom_hbond_atom_site_label_H
_geom_hbond_atom_site_label_A
_geom_hbond_distance_DH
_geom_hbond_distance_HA
_geom_hbond_distance_DA
_geom_hbond_angle_DHA
_geom_hbond_site_symmetry_A
N1 H1N1 O2 0.86 2.23 3.032(4) 155.8 2_454
N2 H1N2 O3 0.880(18) 2.28(2) 3.156(5) 175(4) 1_455
N2 H2N2 N6 0.889(18) 2.38(2) 3.265(5) 172(4) .
N3 H1N3 O4 0.860(3) 2.027(10) 2.878(4) 170(4) 1_455
N4 H1N4 N8 0.882(19) 2.45(3) 3.217(5) 145(4) .
N5 H1N5 O1 0.860(3) 2.071(9) 2.924(4) 171(4) .
N6 H2N6 N2 0.883(19) 2.43(3) 3.250(5) 155(4) 1_655
N7 H1N7 O3 0.861(3) 2.165(9) 3.014(4) 169(4) 2_465
N8 H1N8 O2 0.903(18) 2.38(3) 3.161(5) 145(4) .

loop_
_geom_torsion_atom_site_label_1
_geom_torsion_atom_site_label_2
_geom_torsion_atom_site_label_3
_geom_torsion_atom_site_label_4
_geom_torsion
O1 C1 C2 C9 133.8(4)
N1 C1 C2 C9 -49.3(4)
O1 C1 C2 C6 -105.0(4)
N1 C1 C2 C6 71.8(4)
O1 C1 C2 C3 13.2(4)
N1 C1 C2 C3 -169.9(3)
C1 C2 C3 C4 -177.4(3)
C9 C2 C3 C4 59.3(3)
C6 C2 C3 C4 -59.5(4)
C2 C3 C4 C8 60.7(3)
C2 C3 C4 C5 -179.1(3)
C2 C3 C4 C12 -59.1(4)
C8 C4 C5 O2 -0.5(5)
C3 C4 C5 O2 -119.8(4)
C12 C4 C5 O2 119.6(4)
C8 C4 C5 N3 179.9(3)
C3 C4 C5 N3 60.6(4)
C12 C4 C5 N3 -60.0(4)
C1 C2 C6 C7 176.7(3)
C9 C2 C6 C7 -59.8(4)
C3 C2 C6 C7 58.5(4)
C2 C6 C7 C8 -60.1(4)
C2 C6 C7 C10 61.6(4)
C10 C7 C8 C4 -58.2(4)
C6 C7 C8 C4 61.7(4)
C5 C4 C8 C7 177.7(3)
C3 C4 C8 C7 -61.6(4)
C12 C4 C8 C7 58.3(4)
C1 C2 C9 C11 178.5(3)
C6 C2 C9 C11 57.8(4)
C3 C2 C9 C11 -60.7(4)
C8 C7 C10 C11 59.0(4)
C6 C7 C10 C11 -61.9(4)
C7 C10 C11 C9 61.0(4)
C7 C10 C11 C12 -60.3(4)
C2 C9 C11 C10 -58.9(4)
C2 C9 C11 C12 62.4(4)
C10 C11 C12 C4 60.8(4)
C9 C11 C12 C4 -60.7(4)
C8 C4 C12 C11 -59.7(4)
C5 C4 C12 C11 -179.7(3)
C3 C4 C12 C11 59.2(4)
O3 C13 C14 C18 -8.7(5)
N5 C13 C14 C18 170.8(3)
O3 C13 C14 C15 -130.5(4)
N5 C13 C14 C15 49.0(4)
O3 C13 C14 C21 109.5(4)
N5 C13 C14 C21 -71.1(4)
C13 C14 C15 C16 -177.8(3)
C18 C14 C15 C16 59.3(4)
C21 C14 C15 C16 -59.0(4)
C14 C15 C16 C17 -176.6(3)
C14 C15 C16 C20 -59.6(4)
C14 C15 C16 C23 59.1(4)
C15 C16 C17 O4 18.0(5)
C20 C16 C17 O4 -100.3(4)
C23 C16 C17 O4 139.0(3)
C15 C16 C17 N7 -167.7(3)
C20 C16 C17 N7 74.0(4)
C23 C16 C17 N7 -46.7(5)
C13 C14 C18 C19 177.0(3)
C15 C14 C18 C19 -58.9(4)
C21 C14 C18 C19 59.7(4)
C14 C18 C19 C24 -60.3(4)
C14 C18 C19 C20 59.8(4)
C17 C16 C20 C19 177.0(3)
C15 C16 C20 C19 58.5(4)
C23 C16 C20 C19 -59.5(4)
C24 C19 C20 C16 60.8(4)
C18 C19 C20 C16 -59.2(4)
C13 C14 C21 C22 -178.9(3)
C18 C14 C21 C22 -59.4(4)
C15 C14 C21 C22 58.9(4)
C14 C21 C22 C24 60.1(4)
C14 C21 C22 C23 -60.6(4)
C24 C22 C23 C16 -58.1(4)
C21 C22 C23 C16 61.9(4)
C17 C16 C23 C22 177.8(3)
C15 C16 C23 C22 -60.5(4)
C20 C16 C23 C22 58.3(4)
C23 C22 C24 C19 59.0(4)
C21 C22 C24 C19 -60.5(4)
C18 C19 C24 C22 60.2(4)
C20 C19 C24 C22 -60.1(4)
O1 C1 N1 N2 0.4(5)
C2 C1 N1 N2 -176.5(3)
O2 C5 N3 N4 -5.3(6)
C4 C5 N3 N4 174.3(3)
O3 C13 N5 N6 -7.6(6)
C14 C13 N5 N6 172.9(3)
O4 C17 N7 N8 -1.8(5)
C16 C17 N7 N8 -176.1(3)
